data_2018693
loop_
_publ_author_name
'Subashini, Ashokkumar'
'Ramamurthi, Kandasamy'
'Stoeckli-Evans, Helen'

_publ_section_title
;
 (<i>E</i>)-<i>N</i>'-(4-Chlorobenzylidene)-,
 (<i>E</i>)-<i>N</i>'-(4-bromobenzylidene)- and
 (<i>E</i>)-<i>N</i>'-[4-(diethylamino)benzylidene]- derivatives of
 4-hydroxybenzohydrazide
;
_journal_coeditor_code YF3017
_journal_issue 10
_journal_name_full 'Acta Crystallographica Section C'
_journal_page_first o408
_journal_page_last o412
_journal_paper_doi 10.1107/S0108270112038462
_journal_volume 68
_journal_year 2012
_chemical_formula_iupac 'C18 H21 N3 O2'
_chemical_formula_moiety 'C18 H21 N3 O2'
_chemical_formula_sum 'C18 H21 N3 O2'
_chemical_formula_weight 311.38
_chemical_name_systematic
;
(<i>E</i>)-<i>N</i>'-[4-(Diethylamino)benzylidene]-4-hydroxybenzohydrazide
;
_space_group_IT_number 14
_symmetry_cell_setting monoclinic
_symmetry_space_group_name_Hall '-P 2ybc'
_symmetry_space_group_name_H-M 'P 1 21/c 1'
_atom_sites_solution_hydrogens geom
_atom_sites_solution_primary direct
_atom_sites_solution_secondary difmap
_audit_creation_method SHELXL97
_cell_angle_alpha 90.00
_cell_angle_beta 98.687(5)
_cell_angle_gamma 90.00
_cell_formula_units_Z 4
_cell_length_a 14.8338(10)
_cell_length_b 12.4571(11)
_cell_length_c 9.2935(6)
_cell_measurement_reflns_used 7297
_cell_measurement_temperature 173(2)
_cell_measurement_theta_max 26.11
_cell_measurement_theta_min 1.39
_cell_volume 1697.6(2)
_computing_cell_refinement 'X-AREA (Stoe & Cie, 2009)'
_computing_data_collection 'X-AREA (Stoe & Cie, 2009)'
_computing_data_reduction 'X-RED32 (Stoe & Cie, 2009)'
_computing_molecular_graphics
;
PLATON (Spek, 2009) and Mercury (Macrae <i>et al.</i>, 2008)
;
_computing_publication_material
;
SHELXL97 (Sheldrick, 2008), PLATON (Spek, 2009) and publCIF
(Westrip, 2010)
;
_computing_structure_refinement 'SHELXL97 (Sheldrick, 2008)'
_computing_structure_solution 'SHELXS97 (Sheldrick, 2008)'
_diffrn_ambient_temperature 173(2)
_diffrn_measured_fraction_theta_full 0.998
_diffrn_measured_fraction_theta_max 0.998
_diffrn_measurement_device 'two-circle goniometer'
_diffrn_measurement_device_type 'Stoe IPDS II'
_diffrn_measurement_method '\f and \w'
_diffrn_radiation_monochromator 'plane graphite'
_diffrn_radiation_source 'fine-focus sealed tube'
_diffrn_radiation_type MoK\a
_diffrn_radiation_wavelength 0.71073
_diffrn_reflns_av_R_equivalents 0.0841
_diffrn_reflns_av_sigmaI/netI 0.0651
_diffrn_reflns_limit_h_max 16
_diffrn_reflns_limit_h_min -18
_diffrn_reflns_limit_k_max 15
_diffrn_reflns_limit_k_min -15
_diffrn_reflns_limit_l_max 11
_diffrn_reflns_limit_l_min -10
_diffrn_reflns_number 15142
_diffrn_reflns_theta_full 25.64
_diffrn_reflns_theta_max 25.64
_diffrn_reflns_theta_min 1.39
_diffrn_standards_decay_% 0
_diffrn_standards_number 0
_exptl_absorpt_coefficient_mu 0.081
_exptl_absorpt_correction_T_max 1.0000
_exptl_absorpt_correction_T_min 0.8679
_exptl_absorpt_correction_type multi-scan
_exptl_absorpt_process_details '(MULABS in PLATON; Spek, 2009)'
_exptl_crystal_colour 'pale yellow'
_exptl_crystal_density_diffrn 1.218
_exptl_crystal_density_method 'not measured'
_exptl_crystal_description rod
_exptl_crystal_F_000 664
_exptl_crystal_size_max 0.45
_exptl_crystal_size_mid 0.28
_exptl_crystal_size_min 0.10
_refine_diff_density_max 0.165
_refine_diff_density_min -0.168
_refine_ls_extinction_coef 0.0104(15)
_refine_ls_extinction_expression Fc^*^=kFc[1+0.001xFc^2^\l^3^/sin(2\q)]^-1/4^
_refine_ls_extinction_method 'SHELXL97 (Sheldrick, 2008)'
_refine_ls_goodness_of_fit_ref 1.011
_refine_ls_hydrogen_treatment mixed
_refine_ls_matrix_type full
_refine_ls_number_parameters 219
_refine_ls_number_reflns 3199
_refine_ls_number_restraints 0
_refine_ls_restrained_S_all 1.011
_refine_ls_R_factor_all 0.0896
_refine_ls_R_factor_gt 0.0520
_refine_ls_shift/su_max 0.000
_refine_ls_shift/su_mean 0.000
_refine_ls_structure_factor_coef Fsqd
_refine_ls_weighting_details 'calc w = 1/[\s^2^(Fo^2^)+(0.0447P)^2^] where P=(Fo^2^+2Fc^2^)/3'
_refine_ls_weighting_scheme calc
_refine_ls_wR_factor_gt 0.0909
_refine_ls_wR_factor_ref 0.1006
_reflns_number_gt 2183
_reflns_number_total 3199
_reflns_threshold_expression I>2\s(I)
_cod_data_source_file yf3017.cif
_cod_data_source_block III
_cod_original_sg_symbol_H-M 'P 21/c'
_cod_database_code 2018693
_cod_database_fobs_code 2018693

loop_
_symmetry_equiv_pos_site_id
_symmetry_equiv_pos_as_xyz
1 x,y,z
2 -x,1/2+y,1/2-z
3 -x,-y,-z
4 x,1/2-y,1/2+z

loop_
_atom_site_aniso_label
_atom_site_aniso_U_11
_atom_site_aniso_U_22
_atom_site_aniso_U_33
_atom_site_aniso_U_12
_atom_site_aniso_U_13
_atom_site_aniso_U_23
O1 0.0318(8) 0.0329(8) 0.0207(8) 0.0077(6) 0.0067(7) -0.0007(6)
O2 0.0232(8) 0.0293(8) 0.0297(8) 0.0084(6) 0.0091(7) 0.0052(6)
N1 0.0194(9) 0.0256(8) 0.0202(9) 0.0044(7) 0.0046(8) -0.0003(7)
N2 0.0184(9) 0.0232(8) 0.0255(9) 0.0005(7) 0.0064(8) 0.0013(7)
N22 0.0216(10) 0.0315(9) 0.0523(12) 0.0072(8) 0.0085(9) 0.0036(9)
C1 0.0182(10) 0.0211(9) 0.0211(10) -0.0006(8) 0.0006(8) -0.0011(8)
C2 0.0206(10) 0.0295(10) 0.0196(10) 0.0000(8) 0.0044(9) 0.0014(8)
C3 0.0239(11) 0.0247(10) 0.0222(11) 0.0017(8) 0.0027(9) 0.0027(8)
C4 0.0163(10) 0.0238(10) 0.0221(10) 0.0004(8) 0.0023(9) -0.0047(8)
C5 0.0217(11) 0.0266(10) 0.0243(11) -0.0023(8) 0.0079(9) 0.0045(8)
C6 0.0219(11) 0.0217(9) 0.0240(11) 0.0005(8) 0.0035(9) 0.0026(8)
C7 0.0200(10) 0.0172(9) 0.0211(11) -0.0036(7) 0.0035(9) -0.0012(8)
C8 0.0243(11) 0.0233(10) 0.0233(11) 0.0009(8) 0.0050(9) 0.0003(8)
C9 0.0199(11) 0.0221(9) 0.0277(11) 0.0009(8) 0.0044(9) 0.0014(8)
C10 0.0240(11) 0.0251(10) 0.0261(11) 0.0012(8) 0.0024(9) 0.0004(8)
C11 0.0289(12) 0.0259(10) 0.0311(12) 0.0049(9) 0.0084(10) -0.0009(9)
C12 0.0229(11) 0.0212(10) 0.0368(12) 0.0025(8) 0.0083(10) 0.0078(8)
C13 0.0211(11) 0.0324(11) 0.0434(14) 0.0029(9) -0.0024(10) -0.0034(10)
C14 0.0282(12) 0.0296(11) 0.0358(13) 0.0007(9) 0.0037(10) -0.0059(9)
C15 0.0364(14) 0.0405(13) 0.0664(18) 0.0171(11) 0.0188(14) -0.0057(12)
C16 0.082(2) 0.080(2) 0.070(2) 0.0156(18) 0.046(2) -0.0014(17)
C17 0.0222(12) 0.0361(12) 0.0726(19) 0.0045(10) 0.0031(13) 0.0070(12)
C18 0.0394(16) 0.0489(16) 0.115(3) -0.0101(13) 0.0048(17) 0.0098(16)

loop_
_atom_site_type_symbol
_atom_site_label
_atom_site_fract_x
_atom_site_fract_y
_atom_site_fract_z
_atom_site_U_iso_or_equiv
_atom_site_thermal_displace_type
_atom_site_calc_flag
_atom_site_refinement_flags
_atom_site_occupancy
O O1 0.37129(10) 0.68546(10) 0.38111(15) 0.0282(5) Uani d . 1.000
O O2 0.68902(9) 0.43456(11) 0.13423(16) 0.0269(5) Uani d . 1.000
N N1 0.32947(11) 0.71351(12) 0.13930(19) 0.0216(5) Uani d . 1.000
N N2 0.25433(11) 0.77393(12) 0.16470(18) 0.0221(5) Uani d . 1.000
N N22 -0.15693(12) 0.95604(13) 0.1157(2) 0.0348(6) Uani d . 1.000
C C1 0.46596(13) 0.61330(14) 0.2188(2) 0.0204(6) Uani d . 1.000
C C2 0.49401(13) 0.52351(15) 0.3038(2) 0.0231(6) Uani d . 1.000
C C3 0.56761(13) 0.46261(15) 0.2779(2) 0.0237(6) Uani d . 1.000
C C4 0.61606(13) 0.49196(14) 0.1666(2) 0.0208(6) Uani d . 1.000
C C5 0.58960(13) 0.58214(14) 0.0819(2) 0.0237(6) Uani d . 1.000
C C6 0.51494(13) 0.64178(15) 0.1072(2) 0.0225(6) Uani d . 1.000
C C7 0.38654(13) 0.67424(14) 0.2546(2) 0.0194(6) Uani d . 1.000
C C8 0.18532(13) 0.77041(15) 0.0636(2) 0.0235(6) Uani d . 1.000
C C9 0.09977(13) 0.82317(14) 0.0758(2) 0.0232(6) Uani d . 1.000
C C10 0.08837(14) 0.89382(15) 0.1890(2) 0.0252(6) Uani d . 1.000
C C11 0.00461(14) 0.93608(15) 0.2029(2) 0.0282(7) Uani d . 1.000
C C12 -0.07410(14) 0.91120(15) 0.1033(2) 0.0266(6) Uani d . 1.000
C C13 -0.06237(14) 0.84009(16) -0.0101(3) 0.0331(7) Uani d . 1.000
C C14 0.02219(14) 0.79891(16) -0.0234(2) 0.0313(7) Uani d . 1.000
C C15 -0.16867(17) 1.02374(18) 0.2394(3) 0.0466(9) Uani d . 1.000
C C16 -0.1747(2) 0.9610(3) 0.3783(3) 0.0738(12) Uani d . 1.000
C C17 -0.23686(15) 0.93648(18) 0.0067(3) 0.0441(8) Uani d . 1.000
C C18 -0.28938(19) 0.8349(2) 0.0302(4) 0.0685(13) Uani d . 1.000
H H1N 0.3387(15) 0.7028(17) 0.050(3) 0.036(6) Uiso d . 1.000
H H2 0.46180 0.50400 0.38080 0.0280 Uiso c R 1.000
H H2O 0.704(2) 0.381(2) 0.203(3) 0.068(9) Uiso d . 1.000
H H3 0.58520 0.40100 0.33570 0.0280 Uiso c R 1.000
H H5 0.62290 0.60270 0.00670 0.0290 Uiso c R 1.000
H H6 0.49670 0.70260 0.04820 0.0270 Uiso c R 1.000
H H8 0.19050 0.73160 -0.02280 0.0280 Uiso c R 1.000
H H10 0.13990 0.91300 0.25790 0.0300 Uiso c R 1.000
H H11 -0.00040 0.98330 0.28150 0.0340 Uiso c R 1.000
H H13 -0.11370 0.82010 -0.07880 0.0400 Uiso c R 1.000
H H14 0.02780 0.75250 -0.10260 0.0380 Uiso c R 1.000
H H15A -0.22500 1.06670 0.21410 0.0560 Uiso c R 1.000
H H15B -0.11670 1.07430 0.25790 0.0560 Uiso c R 1.000
H H16A -0.11820 0.92040 0.40650 0.1110 Uiso c R 1.000
H H16B -0.22640 0.91120 0.36130 0.1110 Uiso c R 1.000
H H16C -0.18350 1.01090 0.45650 0.1110 Uiso c R 1.000
H H17A -0.21700 0.93250 -0.09020 0.0530 Uiso c R 1.000
H H17B -0.27860 0.99860 0.00560 0.0530 Uiso c R 1.000
H H18A -0.24850 0.77290 0.03380 0.1030 Uiso c R 1.000
H H18B -0.33970 0.82600 -0.05020 0.1030 Uiso c R 1.000
H H18C -0.31380 0.84030 0.12220 0.1030 Uiso c R 1.000

loop_
_atom_type_symbol
_atom_type_description
_atom_type_scat_dispersion_real
_atom_type_scat_dispersion_imag
_atom_type_scat_source
C C 0.0033 0.0016 'International Tables Vol C Tables 4.2.6.8 and 6.1.1.4'
H H 0.0000 0.0000 'International Tables Vol C Tables 4.2.6.8 and 6.1.1.4'
N N 0.0061 0.0033 'International Tables Vol C Tables 4.2.6.8 and 6.1.1.4'
O O 0.0106 0.0060 'International Tables Vol C Tables 4.2.6.8 and 6.1.1.4'

loop_
_geom_angle_atom_site_label_1
_geom_angle_atom_site_label_2
_geom_angle_atom_site_label_3
_geom_angle
_geom_angle_publ_flag
C4 O2 H2O 109.9(18) no
N2 N1 C7 118.80(16) no
N1 N2 C8 115.33(16) no
C12 N22 C17 121.23(17) no
C15 N22 C17 117.58(18) no
C12 N22 C15 121.18(18) no
C7 N1 H1N 122.0(15) no
N2 N1 H1N 119.2(15) no
C2 C1 C6 118.61(17) no
C2 C1 C7 117.57(17) no
C6 C1 C7 123.81(16) no
C1 C2 C3 121.18(17) no
C2 C3 C4 119.68(17) no
C3 C4 C5 119.84(17) no
O2 C4 C3 122.65(16) no
O2 C4 C5 117.50(17) no
C4 C5 C6 120.10(17) no
C1 C6 C5 120.58(17) no
O1 C7 N1 121.94(18) no
N1 C7 C1 115.55(16) no
O1 C7 C1 122.46(17) no
N2 C8 C9 122.64(17) no
C8 C9 C14 119.67(17) no
C8 C9 C10 123.38(17) no
C10 C9 C14 116.83(18) no
C9 C10 C11 121.66(18) no
C10 C11 C12 121.67(17) no
C11 C12 C13 116.49(19) no
N22 C12 C11 121.27(17) no
N22 C12 C13 122.23(18) no
C12 C13 C14 121.2(2) no
C9 C14 C13 122.11(19) no
N22 C15 C16 113.6(2) no
N22 C17 C18 114.8(2) no
C1 C2 H2 119.00 no
C3 C2 H2 119.00 no
C2 C3 H3 120.00 no
C4 C3 H3 120.00 no
C4 C5 H5 120.00 no
C6 C5 H5 120.00 no
C1 C6 H6 120.00 no
C5 C6 H6 120.00 no
N2 C8 H8 119.00 no
C9 C8 H8 119.00 no
C9 C10 H10 119.00 no
C11 C10 H10 119.00 no
C10 C11 H11 119.00 no
C12 C11 H11 119.00 no
C12 C13 H13 119.00 no
C14 C13 H13 119.00 no
C9 C14 H14 119.00 no
C13 C14 H14 119.00 no
N22 C15 H15A 109.00 no
N22 C15 H15B 109.00 no
C16 C15 H15A 109.00 no
C16 C15 H15B 109.00 no
H15A C15 H15B 108.00 no
C15 C16 H16A 110.00 no
C15 C16 H16B 109.00 no
C15 C16 H16C 110.00 no
H16A C16 H16B 109.00 no
H16A C16 H16C 109.00 no
H16B C16 H16C 109.00 no
N22 C17 H17A 109.00 no
N22 C17 H17B 109.00 no
C18 C17 H17A 109.00 no
C18 C17 H17B 109.00 no
H17A C17 H17B 108.00 no
C17 C18 H18A 109.00 no
C17 C18 H18B 109.00 no
C17 C18 H18C 109.00 no
H18A C18 H18B 109.00 no
H18A C18 H18C 109.00 no
H18B C18 H18C 110.00 no

loop_
_geom_bond_atom_site_label_1
_geom_bond_atom_site_label_2
_geom_bond_distance
_geom_bond_publ_flag
O1 C7 1.238(2) no
O2 C4 1.368(2) no
O2 H2O 0.93(3) no
N1 C7 1.353(3) no
N1 N2 1.394(2) no
N2 C8 1.281(3) no
N22 C12 1.370(3) no
N22 C17 1.459(3) no
N22 C15 1.457(3) no
N1 H1N 0.87(3) no
C1 C2 1.396(3) no
C1 C7 1.481(3) no
C1 C6 1.399(3) no
C2 C3 1.380(3) no
C3 C4 1.395(3) no
C4 C5 1.394(3) no
C5 C6 1.383(3) no
C8 C9 1.449(3) no
C9 C10 1.401(3) no
C9 C14 1.395(3) no
C10 C11 1.373(3) no
C11 C12 1.411(3) no
C12 C13 1.408(3) no
C13 C14 1.378(3) no
C15 C16 1.523(4) no
C17 C18 1.519(3) no
C2 H2 0.9500 no
C3 H3 0.9500 no
C5 H5 0.9500 no
C6 H6 0.9500 no
C8 H8 0.9500 no
C10 H10 0.9500 no
C11 H11 0.9500 no
C13 H13 0.9500 no
C14 H14 0.9500 no
C15 H15A 0.9900 no
C15 H15B 0.9900 no
C16 H16A 0.9800 no
C16 H16B 0.9800 no
C16 H16C 0.9800 no
C17 H17A 0.9900 no
C17 H17B 0.9900 no
C18 H18A 0.9800 no
C18 H18B 0.9800 no
C18 H18C 0.9800 no

loop_
_geom_hbond_atom_site_label_D
_geom_hbond_atom_site_label_H
_geom_hbond_atom_site_label_A
_geom_hbond_site_symmetry_A
_geom_hbond_distance_DH
_geom_hbond_distance_HA
_geom_hbond_distance_DA
_geom_hbond_angle_DHA
_geom_hbond_publ_flag
N1 H1N O1 4_564 0.87(3) 2.21(2) 2.859(2) 131.6(18) yes
N1 H1N O2 3_665 0.87(3) 2.41(2) 3.119(2) 138.6(19) yes
O2 H2O N2 2_645 0.93(3) 1.86(3) 2.780(2) 174(3) yes
C10 H10 O2 2_655 0.95 2.60 3.496(2) 158 yes

loop_
_geom_torsion_atom_site_label_1
_geom_torsion_atom_site_label_2
_geom_torsion_atom_site_label_3
_geom_torsion_atom_site_label_4
_geom_torsion
_geom_torsion_publ_flag
C7 N1 N2 C8 -151.69(17) no
N2 N1 C7 O1 4.0(3) no
N2 N1 C7 C1 -178.50(15) no
N1 N2 C8 C9 176.26(16) no
C15 N22 C12 C11 -5.5(3) no
C15 N22 C12 C13 175.8(2) no
C17 N22 C12 C11 175.44(18) no
C17 N22 C12 C13 -3.2(3) no
C12 N22 C15 C16 -76.9(3) no
C17 N22 C15 C16 102.2(2) no
C12 N22 C17 C18 85.6(3) no
C15 N22 C17 C18 -93.5(2) no
C6 C1 C2 C3 -0.9(3) no
C7 C1 C2 C3 -179.77(17) no
C2 C1 C6 C5 0.0(3) no
C7 C1 C6 C5 178.71(18) no
C2 C1 C7 O1 34.9(3) no
C2 C1 C7 N1 -142.64(18) no
C6 C1 C7 O1 -143.90(19) no
C6 C1 C7 N1 38.6(3) no
C1 C2 C3 C4 1.1(3) no
C2 C3 C4 O2 -179.31(17) no
C2 C3 C4 C5 -0.3(3) no
O2 C4 C5 C6 178.40(17) no
C3 C4 C5 C6 -0.6(3) no
C4 C5 C6 C1 0.8(3) no
N2 C8 C9 C10 8.8(3) no
N2 C8 C9 C14 -167.07(18) no
C8 C9 C10 C11 -175.07(18) no
C14 C9 C10 C11 0.9(3) no
C8 C9 C14 C13 174.72(19) no
C10 C9 C14 C13 -1.4(3) no
C9 C10 C11 C12 -0.5(3) no
C10 C11 C12 N22 -178.18(18) no
C10 C11 C12 C13 0.6(3) no
N22 C12 C13 C14 177.67(19) no
C11 C12 C13 C14 -1.1(3) no
C12 C13 C14 C9 1.5(3) no

loop_
_cod_related_entry_id
_cod_related_entry_database
_cod_related_entry_code
1 ChemSpider 4593699
